data_2102012
loop_
_publ_author_name
'Carlson, Stefan'
'Larsson, Ann-Kristin'
'Rohrer, Franziska E.'

_publ_section_title
;
 High-pressure transformations of NbO~2~F
;
_journal_issue 2
_journal_name_full 'Acta Crystallographica Section B'
_journal_page_first 189
_journal_page_last 196
_journal_paper_doi 10.1107/S0108768199015311
_journal_volume 56
_journal_year 2000
_chemical_formula_sum 'F Nb O2'
_chemical_formula_weight 143.9
_symmetry_cell_setting trigonal
_symmetry_space_group_name_Hall '-R 3 2"c'
_symmetry_space_group_name_H-M 'R -3 c'
_cell_angle_alpha 90.00
_cell_angle_beta 90.00
_cell_angle_gamma 120.00
_cell_formula_units_Z 6
_cell_length_a 4.8232(3)
_cell_length_b 4.8232(3)
_cell_length_c 13.7125(18)
_cell_volume 276.26(4)
_diffrn_radiation_wavelength .3738
_cod_data_source_file ad0088.cif
_cod_data_source_block 10.5
_cod_original_cell_volume 276.26(2)
_cod_original_sg_symbol_H-M R-3c
_cod_original_formula_sum 'F1 Nb1 O2'
_cod_database_code 2102012

loop_
_atom_site_label
_atom_site_fract_x
_atom_site_fract_y
_atom_site_fract_z
_atom_site_U_iso_or_equiv
Nb 0 0 0 .0302(8)
O .3675(7) 0 .25 .0130(15)
F .3675(7) 0 .25 .0130(15)

loop_
_geom_angle_atom_site_label_1
_geom_angle_atom_site_label_2
_geom_angle_atom_site_label_3
_geom_angle
O Nb F 87.90(10)
O Nb F 92.10(10)
O Nb F 180.00(10)
Nb O Nb 140.9(2)

loop_
_geom_bond_atom_site_label_1
_geom_bond_atom_site_label_2
_geom_bond_distance
Nb O 1.9110(10)
Nb F 1.911(3)
Nb Nb 3.6024(5)
O F 2.653(4)
O F 2.654(4)
O F 2.751(2)
O F 2.752(3)
O F 2.906(2)
